data_4027624
loop_
_publ_author_name
'Li Zhang'
'Yuanxun Zhu'
'Guangwei Yin'
'Ping Lu'
'Yanguang Wang'

_publ_section_title
;
 3-Alkenylation or 3-Alkylation of Indole with Propargylic Alcohols:
 Construction of 3,4-Dihydrocyclopenta[b]indole and
 1,4-Dihydrocyclopenta[b]indole in the Presence of Different Catalysts
;
_journal_name_full 'Journal of Organic Chemistry'
_journal_page_first 9510
_journal_page_last 9520
_journal_paper_doi 10.1021/jo300339a
_journal_volume 77
_journal_year 2012
_chemical_formula_moiety 'C37 H27 N'
_chemical_formula_sum 'C37 H27 N'
_chemical_formula_weight 485.60
_chemical_name_systematic
; 
 ? 
;
_space_group_IT_number 14
_symmetry_cell_setting monoclinic
_symmetry_space_group_name_Hall '-P 2ybc'
_symmetry_space_group_name_H-M 'P 1 21/c 1'
_atom_sites_solution_hydrogens geom
_atom_sites_solution_primary direct
_atom_sites_solution_secondary difmap
_audit_creation_method SHELXL-97
_cell_angle_alpha 90.00
_cell_angle_beta 101.609(5)
_cell_angle_gamma 90.00
_cell_formula_units_Z 4
_cell_length_a 17.6833(10)
_cell_length_b 8.4181(4)
_cell_length_c 18.4664(9)
_cell_measurement_reflns_used 2873
_cell_measurement_temperature 293(2)
_cell_measurement_theta_max 29.3941
_cell_measurement_theta_min 2.9048
_cell_volume 2692.7(2)
_computing_cell_refinement 'CrysAlis PRO (Agilent Technologies, 2011)'
_computing_data_collection 'CrysAlis PRO'
_computing_data_reduction 'CrysAlis PRO'
_computing_molecular_graphics 'OLEX2 (Dolomanov et al., 2009)'
_computing_publication_material OLEX2
_computing_structure_refinement 'SHELXL-97 (Sheldrick, 2008)'
_computing_structure_solution 'SHELXS-97 (Sheldrick, 2008)'
_diffrn_ambient_temperature 293(2)
_diffrn_detector_area_resol_mean 10.3592
_diffrn_measured_fraction_theta_full 0.998
_diffrn_measured_fraction_theta_max 0.998
_diffrn_measurement_device_type 'Xcalibur, Atlas, Gemini ultra'
_diffrn_measurement_method '\w scans'
_diffrn_radiation_monochromator graphite
_diffrn_radiation_source 'fine-focus sealed tube'
_diffrn_radiation_type MoK\a
_diffrn_radiation_wavelength 0.71073
_diffrn_reflns_av_R_equivalents 0.0313
_diffrn_reflns_av_sigmaI/netI 0.0351
_diffrn_reflns_limit_h_max 21
_diffrn_reflns_limit_h_min -19
_diffrn_reflns_limit_k_max 10
_diffrn_reflns_limit_k_min -10
_diffrn_reflns_limit_l_max 22
_diffrn_reflns_limit_l_min -20
_diffrn_reflns_number 15095
_diffrn_reflns_theta_full 25.35
_diffrn_reflns_theta_max 25.35
_diffrn_reflns_theta_min 2.91
_exptl_absorpt_coefficient_mu 0.069
_exptl_absorpt_correction_T_max 0.9851
_exptl_absorpt_correction_T_min 0.9731
_exptl_absorpt_correction_type multi-scan
_exptl_absorpt_process_details
;
CrysAlis PRO (Agilent Technologies, 2011) 
;
_exptl_crystal_colour colorless
_exptl_crystal_density_diffrn 1.198
_exptl_crystal_description block
_exptl_crystal_F_000 1024
_exptl_crystal_size_max 0.40
_exptl_crystal_size_mid 0.38
_exptl_crystal_size_min 0.22
_refine_diff_density_max 0.274
_refine_diff_density_min -0.186
_refine_diff_density_rms 0.032
_refine_ls_extinction_method none
_refine_ls_goodness_of_fit_ref 1.013
_refine_ls_hydrogen_treatment constr
_refine_ls_matrix_type full
_refine_ls_number_parameters 344
_refine_ls_number_reflns 4923
_refine_ls_number_restraints 0
_refine_ls_restrained_S_all 1.013
_refine_ls_R_factor_all 0.0797
_refine_ls_R_factor_gt 0.0473
_refine_ls_shift/su_max 0.000
_refine_ls_shift/su_mean 0.000
_refine_ls_structure_factor_coef Fsqd
_refine_ls_weighting_details 'calc w=1/[\s^2^(Fo^2^)+(0.0546P)^2^+0.4724P] where P=(Fo^2^+2Fc^2^)/3'
_refine_ls_weighting_scheme calc
_refine_ls_wR_factor_gt 0.1086
_refine_ls_wR_factor_ref 0.1263
_reflns_number_gt 3288
_reflns_number_total 4923
_reflns_threshold_expression >2sigma(I)
_cod_data_source_file jo300339a_si_003.cif
_cod_data_source_block 111111_lzl_85b
_cod_original_sg_symbol_H-M 'P 21/c'
_cod_database_code 4027624

loop_
_symmetry_equiv_pos_as_xyz
'x, y, z'
'-x, y+1/2, -z+1/2'
'-x, -y, -z'
'x, -y-1/2, z-1/2'

loop_
_atom_site_label
_atom_site_type_symbol
_atom_site_fract_x
_atom_site_fract_y
_atom_site_fract_z
_atom_site_U_iso_or_equiv
_atom_site_adp_type
_atom_site_occupancy
_atom_site_symmetry_multiplicity
_atom_site_calc_flag
_atom_site_refinement_flags
N1 N 0.25642(9) 0.65125(17) 0.58614(7) 0.0471(4) Uani 1 1 d .
C1 C 0.37580(10) 0.5792(2) 0.39108(9) 0.0439(4) Uani 1 1 d .
C2 C 0.40274(12) 0.4332(2) 0.41796(11) 0.0609(5) Uani 1 1 d .
H2 H 0.3736 0.3690 0.4429 0.073 Uiso 1 1 calc R
C3 C 0.47432(14) 0.3839(3) 0.40701(13) 0.0758(7) Uani 1 1 d .
H3 H 0.4937 0.2860 0.4253 0.091 Uiso 1 1 calc R
C4 C 0.51705(14) 0.4775(3) 0.36952(13) 0.0772(7) Uani 1 1 d .
H4 H 0.5649 0.4420 0.3626 0.093 Uiso 1 1 calc R
C5 C 0.49017(12) 0.6228(3) 0.34215(11) 0.0651(6) Uani 1 1 d .
H5 H 0.5192 0.6855 0.3165 0.078 Uiso 1 1 calc R
C6 C 0.41883(10) 0.6749(2) 0.35341(9) 0.0471(5) Uani 1 1 d .
C7 C 0.37736(11) 0.8244(2) 0.33410(9) 0.0470(5) Uani 1 1 d .
C8 C 0.39785(13) 0.9627(3) 0.30227(11) 0.0649(6) Uani 1 1 d .
H8 H 0.4437 0.9684 0.2851 0.078 Uiso 1 1 calc R
C9 C 0.34898(16) 1.0918(3) 0.29645(12) 0.0755(7) Uani 1 1 d .
H9 H 0.3626 1.1854 0.2755 0.091 Uiso 1 1 calc R
C10 C 0.28041(15) 1.0852(3) 0.32095(11) 0.0671(6) Uani 1 1 d .
H10 H 0.2485 1.1740 0.3169 0.080 Uiso 1 1 calc R
C11 C 0.25892(12) 0.9464(2) 0.35161(9) 0.0517(5) Uani 1 1 d .
H11 H 0.2122 0.9401 0.3672 0.062 Uiso 1 1 calc R
C12 C 0.30785(10) 0.8184(2) 0.35855(8) 0.0418(4) Uani 1 1 d .
C13 C 0.29912(9) 0.6590(2) 0.39588(8) 0.0398(4) Uani 1 1 d .
C14 C 0.23495(11) 0.5733(2) 0.34777(9) 0.0447(4) Uani 1 1 d .
C15 C 0.18532(11) 0.5148(2) 0.30261(10) 0.0489(5) Uani 1 1 d .
C16 C 0.12264(11) 0.4487(2) 0.24944(9) 0.0476(5) Uani 1 1 d .
C17 C 0.13638(14) 0.3499(2) 0.19396(11) 0.0663(6) Uani 1 1 d .
H17 H 0.1868 0.3222 0.1917 0.080 Uiso 1 1 calc R
C18 C 0.07561(19) 0.2921(3) 0.14181(12) 0.0839(8) Uani 1 1 d .
H18 H 0.0851 0.2241 0.1050 0.101 Uiso 1 1 calc R
C19 C 0.00181(18) 0.3340(3) 0.14406(14) 0.0865(8) Uani 1 1 d .
H19 H -0.0389 0.2958 0.1084 0.104 Uiso 1 1 calc R
C20 C -0.01265(15) 0.4323(3) 0.19880(15) 0.0891(8) Uani 1 1 d .
H20 H -0.0631 0.4608 0.2004 0.107 Uiso 1 1 calc R
C21 C 0.04774(13) 0.4886(3) 0.25137(12) 0.0694(6) Uani 1 1 d .
H21 H 0.0378 0.5546 0.2887 0.083 Uiso 1 1 calc R
C22 C 0.28861(9) 0.68195(19) 0.47491(8) 0.0389(4) Uani 1 1 d .
C23 C 0.32716(10) 0.8033(2) 0.52420(9) 0.0413(4) Uani 1 1 d .
C24 C 0.37859(11) 0.9271(2) 0.51853(10) 0.0498(5) Uani 1 1 d .
H24 H 0.3956 0.9439 0.4747 0.060 Uiso 1 1 calc R
C25 C 0.40351(12) 1.0231(2) 0.57865(10) 0.0603(5) Uani 1 1 d .
H25 H 0.4380 1.1049 0.5753 0.072 Uiso 1 1 calc R
C26 C 0.37812(13) 1.0007(3) 0.64474(11) 0.0647(6) Uani 1 1 d .
H26 H 0.3954 1.0688 0.6842 0.078 Uiso 1 1 calc R
C27 C 0.32842(12) 0.8807(2) 0.65264(10) 0.0577(5) Uani 1 1 d .
H27 H 0.3116 0.8660 0.6967 0.069 Uiso 1 1 calc R
C28 C 0.30390(10) 0.7812(2) 0.59216(9) 0.0450(4) Uani 1 1 d .
C29 C 0.24685(10) 0.5920(2) 0.51449(9) 0.0413(4) Uani 1 1 d .
C30 C 0.21337(13) 0.6037(3) 0.64159(10) 0.0654(6) Uani 1 1 d .
H30A H 0.2443 0.6242 0.6903 0.079 Uiso 1 1 calc R
H30B H 0.2036 0.4903 0.6375 0.079 Uiso 1 1 calc R
C31 C 0.13806(17) 0.6898(4) 0.63388(17) 0.1130(10) Uani 1 1 d .
H31A H 0.1054 0.6624 0.5875 0.170 Uiso 1 1 calc R
H31B H 0.1472 0.8022 0.6356 0.170 Uiso 1 1 calc R
H31C H 0.1133 0.6598 0.6736 0.170 Uiso 1 1 calc R
C32 C 0.20217(11) 0.4439(2) 0.49605(9) 0.0456(4) Uani 1 1 d .
C33 C 0.12721(13) 0.4434(3) 0.45782(11) 0.0675(6) Uani 1 1 d .
H33 H 0.1023 0.5387 0.4427 0.081 Uiso 1 1 calc R
C34 C 0.08799(15) 0.2978(4) 0.44151(13) 0.0865(8) Uani 1 1 d .
H34 H 0.0375 0.2960 0.4146 0.104 Uiso 1 1 calc R
C35 C 0.12483(19) 0.1603(3) 0.46560(14) 0.0877(8) Uani 1 1 d .
H35 H 0.0989 0.0644 0.4548 0.105 Uiso 1 1 calc R
C36 C 0.19790(17) 0.1591(3) 0.50468(15) 0.0841(7) Uani 1 1 d .
H36 H 0.2217 0.0639 0.5217 0.101 Uiso 1 1 calc R
C37 C 0.23641(13) 0.2997(2) 0.51896(12) 0.0644(6) Uani 1 1 d .
H37 H 0.2873 0.2986 0.5449 0.077 Uiso 1 1 calc R

loop_
_atom_site_aniso_label
_atom_site_aniso_U_11
_atom_site_aniso_U_22
_atom_site_aniso_U_33
_atom_site_aniso_U_23
_atom_site_aniso_U_13
_atom_site_aniso_U_12
N1 0.0552(10) 0.0511(9) 0.0356(8) 0.0008(7) 0.0105(7) -0.0022(8)
C1 0.0422(11) 0.0484(11) 0.0390(9) -0.0101(8) 0.0034(8) 0.0026(9)
C2 0.0617(14) 0.0554(12) 0.0644(13) -0.0044(10) 0.0101(10) 0.0103(11)
C3 0.0711(17) 0.0702(15) 0.0813(16) -0.0119(12) 0.0041(13) 0.0266(13)
C4 0.0529(14) 0.0928(19) 0.0862(17) -0.0249(14) 0.0147(12) 0.0169(14)
C5 0.0492(13) 0.0840(16) 0.0651(13) -0.0242(12) 0.0189(10) -0.0061(12)
C6 0.0429(11) 0.0589(12) 0.0400(9) -0.0134(8) 0.0096(8) -0.0037(9)
C7 0.0502(12) 0.0562(11) 0.0353(9) -0.0060(8) 0.0101(8) -0.0078(9)
C8 0.0709(15) 0.0724(15) 0.0541(12) 0.0023(11) 0.0193(10) -0.0185(13)
C9 0.104(2) 0.0587(14) 0.0629(14) 0.0118(11) 0.0141(13) -0.0148(14)
C10 0.0869(18) 0.0536(13) 0.0558(12) 0.0051(10) 0.0026(12) 0.0106(12)
C11 0.0581(13) 0.0547(12) 0.0403(10) 0.0000(8) 0.0051(9) 0.0070(10)
C12 0.0479(11) 0.0457(10) 0.0307(8) -0.0030(7) 0.0056(8) -0.0007(9)
C13 0.0372(10) 0.0449(10) 0.0365(9) -0.0040(7) 0.0058(7) 0.0000(8)
C14 0.0491(11) 0.0469(10) 0.0389(9) -0.0031(8) 0.0107(9) -0.0005(9)
C15 0.0535(12) 0.0519(11) 0.0411(10) -0.0033(9) 0.0090(9) -0.0030(9)
C16 0.0546(12) 0.0470(10) 0.0384(10) 0.0000(8) 0.0029(8) -0.0060(9)
C17 0.0774(16) 0.0661(13) 0.0515(12) -0.0112(10) 0.0038(11) 0.0009(12)
C18 0.119(2) 0.0660(15) 0.0551(14) -0.0132(11) -0.0096(15) -0.0044(15)
C19 0.098(2) 0.0737(16) 0.0687(16) 0.0054(13) -0.0292(15) -0.0262(16)
C20 0.0596(16) 0.107(2) 0.0887(18) 0.0041(16) -0.0125(14) -0.0078(14)
C21 0.0587(15) 0.0831(15) 0.0621(13) -0.0122(11) 0.0019(11) -0.0002(12)
C22 0.0387(10) 0.0418(9) 0.0350(9) 0.0008(7) 0.0046(7) 0.0039(8)
C23 0.0405(10) 0.0430(10) 0.0384(9) -0.0010(7) 0.0030(7) 0.0040(8)
C24 0.0492(11) 0.0546(11) 0.0442(10) -0.0040(8) 0.0060(8) -0.0032(9)
C25 0.0615(13) 0.0603(12) 0.0556(12) -0.0105(10) 0.0038(10) -0.0122(10)
C26 0.0720(15) 0.0686(14) 0.0491(12) -0.0167(10) 0.0018(10) -0.0100(12)
C27 0.0688(14) 0.0668(13) 0.0362(10) -0.0054(9) 0.0073(9) 0.0001(11)
C28 0.0485(11) 0.0475(10) 0.0365(9) 0.0011(8) 0.0030(8) 0.0045(9)
C29 0.0427(10) 0.0433(10) 0.0368(9) -0.0003(7) 0.0055(8) 0.0041(8)
C30 0.0822(16) 0.0743(14) 0.0439(11) 0.0005(10) 0.0222(10) -0.0148(12)
C31 0.093(2) 0.151(3) 0.111(2) -0.025(2) 0.0585(18) 0.001(2)
C32 0.0486(12) 0.0493(11) 0.0407(9) 0.0006(8) 0.0131(8) -0.0020(9)
C33 0.0559(14) 0.0801(15) 0.0626(13) 0.0148(11) 0.0024(11) -0.0087(12)
C34 0.0692(17) 0.118(2) 0.0661(15) 0.0021(15) -0.0018(12) -0.0317(17)
C35 0.112(2) 0.0745(18) 0.0793(17) -0.0156(14) 0.0263(16) -0.0316(17)
C36 0.098(2) 0.0546(14) 0.105(2) -0.0076(13) 0.0327(17) -0.0037(14)
C37 0.0634(14) 0.0497(12) 0.0831(15) 0.0024(10) 0.0221(11) 0.0004(11)

loop_
_atom_type_symbol
_atom_type_description
_atom_type_scat_dispersion_real
_atom_type_scat_dispersion_imag
_atom_type_scat_source
C C 0.0033 0.0016 'International Tables Vol C Tables 4.2.6.8 and 6.1.1.4'
H H 0.0000 0.0000 'International Tables Vol C Tables 4.2.6.8 and 6.1.1.4'
N N 0.0061 0.0033 'International Tables Vol C Tables 4.2.6.8 and 6.1.1.4'

loop_
_geom_angle_atom_site_label_1
_geom_angle_atom_site_label_2
_geom_angle_atom_site_label_3
_geom_angle
C28 N1 C29 108.59(14)
C28 N1 C30 124.30(15)
C29 N1 C30 126.26(16)
C2 C1 C6 121.01(18)
C2 C1 C13 128.17(17)
C6 C1 C13 110.81(15)
C1 C2 C3 118.4(2)
C1 C2 H2 120.8
C3 C2 H2 120.8
C4 C3 C2 120.9(2)
C4 C3 H3 119.5
C2 C3 H3 119.5
C3 C4 C5 120.9(2)
C3 C4 H4 119.6
C5 C4 H4 119.6
C4 C5 C6 118.9(2)
C4 C5 H5 120.5
C6 C5 H5 120.5
C1 C6 C5 119.84(18)
C1 C6 C7 108.85(15)
C5 C6 C7 131.28(19)
C8 C7 C12 119.46(19)
C8 C7 C6 131.68(19)
C12 C7 C6 108.71(15)
C9 C8 C7 118.8(2)
C9 C8 H8 120.6
C7 C8 H8 120.6
C10 C9 C8 121.4(2)
C10 C9 H9 119.3
C8 C9 H9 119.3
C9 C10 C11 120.0(2)
C9 C10 H10 120.0
C11 C10 H10 120.0
C12 C11 C10 118.8(2)
C12 C11 H11 120.6
C10 C11 H11 120.6
C11 C12 C7 121.46(17)
C11 C12 C13 127.73(16)
C7 C12 C13 110.72(15)
C14 C13 C22 114.27(14)
C14 C13 C12 106.95(13)
C22 C13 C12 111.34(13)
C14 C13 C1 109.39(13)
C22 C13 C1 113.08(13)
C12 C13 C1 100.83(14)
C15 C14 C13 172.39(19)
C14 C15 C16 177.2(2)
C21 C16 C17 118.81(18)
C21 C16 C15 120.17(17)
C17 C16 C15 120.96(19)
C16 C17 C18 120.2(2)
C16 C17 H17 119.9
C18 C17 H17 119.9
C19 C18 C17 120.3(2)
C19 C18 H18 119.9
C17 C18 H18 119.9
C18 C19 C20 120.1(2)
C18 C19 H19 119.9
C20 C19 H19 119.9
C19 C20 C21 119.7(3)
C19 C20 H20 120.1
C21 C20 H20 120.1
C16 C21 C20 120.9(2)
C16 C21 H21 119.6
C20 C21 H21 119.6
C29 C22 C23 106.99(14)
C29 C22 C13 128.76(15)
C23 C22 C13 124.14(15)
C24 C23 C28 118.35(15)
C24 C23 C22 135.25(16)
C28 C23 C22 106.40(15)
C25 C24 C23 119.04(18)
C25 C24 H24 120.5
C23 C24 H24 120.5
C24 C25 C26 121.34(19)
C24 C25 H25 119.3
C26 C25 H25 119.3
C27 C26 C25 121.39(18)
C27 C26 H26 119.3
C25 C26 H26 119.3
C26 C27 C28 117.51(18)
C26 C27 H27 121.2
C28 C27 H27 121.2
N1 C28 C27 129.18(17)
N1 C28 C23 108.48(15)
C27 C28 C23 122.33(17)
C22 C29 N1 109.50(15)
C22 C29 C32 131.67(15)
N1 C29 C32 118.58(15)
N1 C30 C31 112.49(19)
N1 C30 H30A 109.1
C31 C30 H30A 109.1
N1 C30 H30B 109.1
C31 C30 H30B 109.1
H30A C30 H30B 107.8
C30 C31 H31A 109.5
C30 C31 H31B 109.5
H31A C31 H31B 109.5
C30 C31 H31C 109.5
H31A C31 H31C 109.5
H31B C31 H31C 109.5
C33 C32 C37 118.22(19)
C33 C32 C29 122.54(17)
C37 C32 C29 119.23(16)
C32 C33 C34 119.7(2)
C32 C33 H33 120.1
C34 C33 H33 120.1
C35 C34 C33 119.2(2)
C35 C34 H34 120.4
C33 C34 H34 120.4
C36 C35 C34 121.8(2)
C36 C35 H35 119.1
C34 C35 H35 119.1
C35 C36 C37 119.0(2)
C35 C36 H36 120.5
C37 C36 H36 120.5
C36 C37 C32 122.1(2)
C36 C37 H37 119.0
C32 C37 H37 119.0

loop_
_geom_bond_atom_site_label_1
_geom_bond_atom_site_label_2
_geom_bond_distance
N1 C28 1.370(2)
N1 C29 1.392(2)
N1 C30 1.450(2)
C1 C2 1.374(3)
C1 C6 1.388(2)
C1 C13 1.532(2)
C2 C3 1.385(3)
C2 H2 0.9300
C3 C4 1.372(3)
C3 H3 0.9300
C4 C5 1.372(3)
C4 H4 0.9300
C5 C6 1.390(3)
C5 H5 0.9300
C6 C7 1.464(3)
C7 C8 1.384(3)
C7 C12 1.393(2)
C8 C9 1.379(3)
C8 H8 0.9300
C9 C10 1.378(3)
C9 H9 0.9300
C10 C11 1.384(3)
C10 H10 0.9300
C11 C12 1.372(2)
C11 H11 0.9300
C12 C13 1.530(2)
C13 C14 1.480(2)
C13 C22 1.520(2)
C14 C15 1.189(2)
C15 C16 1.437(3)
C16 C21 1.374(3)
C16 C17 1.378(3)
C17 C18 1.379(3)
C17 H17 0.9300
C18 C19 1.361(4)
C18 H18 0.9300
C19 C20 1.370(4)
C19 H19 0.9300
C20 C21 1.375(3)
C20 H20 0.9300
C21 H21 0.9300
C22 C29 1.368(2)
C22 C23 1.445(2)
C23 C24 1.401(2)
C23 C28 1.409(2)
C24 C25 1.373(3)
C24 H24 0.9300
C25 C26 1.396(3)
C25 H25 0.9300
C26 C27 1.366(3)
C26 H26 0.9300
C27 C28 1.394(2)
C27 H27 0.9300
C29 C32 1.478(2)
C30 C31 1.498(3)
C30 H30A 0.9700
C30 H30B 0.9700
C31 H31A 0.9600
C31 H31B 0.9600
C31 H31C 0.9600
C32 C33 1.371(3)
C32 C37 1.384(3)
C33 C34 1.411(3)
C33 H33 0.9300
C34 C35 1.359(4)
C34 H34 0.9300
C35 C36 1.347(4)
C35 H35 0.9300
C36 C37 1.365(3)
C36 H36 0.9300
C37 H37 0.9300

loop_
_cod_related_entry_id
_cod_related_entry_database
_cod_related_entry_code
1 ChemSpider 30659554
